data_4027541
loop_
_publ_author_name
'Chintakunta Ramesh'
'Po-Min Lei'
'Donala Janreddy'
'Veerababurao Kavala'
'Chun-Wei Kuo'
'Ching-Fa Yao'

_publ_section_title
;
 Synthesis of Indolylquinolines, Indolylacridines, and
 Indolylcyclopenta[b]quinolines from the Baylis-Hillman Adducts: An in
 Situ [1,3]-Sigmatropic Rearrangement of an Indole Nucleus To Access
 Indolylacridines and Indolylcyclopenta[b]quinolines
;
_journal_name_full 'Journal of Organic Chemistry'
_journal_page_first 8451
_journal_page_last 8464
_journal_paper_doi 10.1021/jo301313m
_journal_volume 77
_journal_year 2012
_chemical_formula_moiety 'C27 H22 N2 O3'
_chemical_formula_sum 'C27 H22 N2 O3'
_chemical_formula_weight 422.47
_chemical_name_systematic
;
 ?
;
_space_group_IT_number 14
_symmetry_cell_setting monoclinic
_symmetry_space_group_name_Hall '-P 2ybc'
_symmetry_space_group_name_H-M 'P 1 21/c 1'
_atom_sites_solution_hydrogens geom
_atom_sites_solution_primary direct
_atom_sites_solution_secondary difmap
_audit_creation_method SHELXL-97
_cell_angle_alpha 90.00
_cell_angle_beta 101.314(2)
_cell_angle_gamma 90.00
_cell_formula_units_Z 4
_cell_length_a 9.9265(3)
_cell_length_b 13.7635(5)
_cell_length_c 16.0077(6)
_cell_measurement_reflns_used 0
_cell_measurement_temperature 200(2)
_cell_measurement_theta_max 0
_cell_measurement_theta_min 0
_cell_volume 2144.53(13)
_computing_molecular_graphics 'Ortep-3 for Windows (Farrugia, 1997)'
_computing_publication_material 'WinGX publication routines (Farrugia, 1999)'
_computing_structure_refinement 'SHELXL-97 (Sheldrick, 1997)'
_computing_structure_solution 'SHELXS-86 (Sheldrick, 1986)'
_diffrn_ambient_temperature 200(2)
_diffrn_measured_fraction_theta_full 0.988
_diffrn_measured_fraction_theta_max 0.988
_diffrn_radiation_monochromator graphite
_diffrn_radiation_source 'fine-focus sealed tube'
_diffrn_radiation_type MoK\a
_diffrn_radiation_wavelength 0.71073
_diffrn_reflns_av_R_equivalents 0.0361
_diffrn_reflns_av_sigmaI/netI 0.0408
_diffrn_reflns_limit_h_max 11
_diffrn_reflns_limit_h_min -10
_diffrn_reflns_limit_k_max 16
_diffrn_reflns_limit_k_min -15
_diffrn_reflns_limit_l_max 18
_diffrn_reflns_limit_l_min -18
_diffrn_reflns_number 14269
_diffrn_reflns_theta_full 24.99
_diffrn_reflns_theta_max 24.99
_diffrn_reflns_theta_min 2.09
_exptl_absorpt_coefficient_mu 0.086
_exptl_absorpt_correction_T_max 0.9889
_exptl_absorpt_correction_T_min 0.9797
_exptl_absorpt_correction_type multi-scan
_exptl_crystal_colour colorless
_exptl_crystal_density_diffrn 1.308
_exptl_crystal_description prism
_exptl_crystal_F_000 888
_exptl_crystal_size_max 0.24
_exptl_crystal_size_mid 0.18
_exptl_crystal_size_min 0.13
_refine_diff_density_max 0.306
_refine_diff_density_min -0.273
_refine_diff_density_rms 0.036
_refine_ls_extinction_method none
_refine_ls_goodness_of_fit_ref 0.840
_refine_ls_hydrogen_treatment fixed
_refine_ls_matrix_type full
_refine_ls_number_parameters 299
_refine_ls_number_reflns 3728
_refine_ls_number_restraints 0
_refine_ls_restrained_S_all 0.840
_refine_ls_R_factor_all 0.0753
_refine_ls_R_factor_gt 0.0471
_refine_ls_shift/su_max 0.002
_refine_ls_shift/su_mean 0.000
_refine_ls_structure_factor_coef Fsqd
_refine_ls_weighting_details 'calc w=1/[\s^2^(Fo^2^)+(0.0761P)^2^+1.3194P] where P=(Fo^2^+2Fc^2^)/3'
_refine_ls_weighting_scheme calc
_refine_ls_wR_factor_gt 0.1147
_refine_ls_wR_factor_ref 0.1370
_reflns_number_gt 2575
_reflns_number_total 3728
_reflns_threshold_expression >2sigma(I)
_cod_data_source_file jo301313m_si_003.cif
_cod_data_source_block a10776
_cod_original_cell_volume 2144.52(13)
_cod_original_sg_symbol_H-M 'P 21/c'
_cod_database_code 4027541

loop_
_symmetry_equiv_pos_as_xyz
'x, y, z'
'-x, y+1/2, -z+1/2'
'-x, -y, -z'
'x, -y-1/2, z-1/2'

loop_
_atom_site_label
_atom_site_type_symbol
_atom_site_fract_x
_atom_site_fract_y
_atom_site_fract_z
_atom_site_U_iso_or_equiv
_atom_site_adp_type
_atom_site_occupancy
_atom_site_symmetry_multiplicity
_atom_site_calc_flag
_atom_site_refinement_flags
_atom_site_disorder_assembly
_atom_site_disorder_group
C1 C 1.2599(2) 0.51896(17) 0.06205(15) 0.0502(6) Uani 1 1 d . A .
C2 C 1.3569(2) 0.58114(19) 0.04057(15) 0.0538(6) Uani 1 1 d . . .
H2 H 1.4052 0.5640 -0.0030 0.065 Uiso 1 1 calc R . .
C3 C 1.3828(2) 0.66784(17) 0.08281(15) 0.0485(6) Uani 1 1 d . . .
H3 H 1.4498 0.7111 0.0690 0.058 Uiso 1 1 calc R . .
C4 C 1.3112(2) 0.69190(17) 0.14526(14) 0.0477(6) Uani 1 1 d . . .
H4 H 1.3273 0.7526 0.1737 0.057 Uiso 1 1 calc R . .
C5 C 1.2160(2) 0.62807(15) 0.16688(14) 0.0422(5) Uani 1 1 d . . .
H5 H 1.1680 0.6458 0.2104 0.051 Uiso 1 1 calc R . .
C6 C 1.18846(19) 0.53890(15) 0.12673(13) 0.0376(5) Uani 1 1 d . . .
C7 C 1.09310(19) 0.47149(15) 0.15885(14) 0.0396(5) Uani 1 1 d . . .
H7 H 0.9975 0.4839 0.1418 0.047 Uiso 1 1 calc R . .
C8 C 1.12988(19) 0.39574(15) 0.20907(14) 0.0392(5) Uani 1 1 d . . .
C9 C 1.2778(2) 0.36736(16) 0.23335(19) 0.0545(7) Uani 1 1 d . . .
C10 C 1.3286(3) 0.3455(3) 0.3250(2) 0.0857(10) Uani 1 1 d . . .
H10A H 1.3382 0.4070 0.3578 0.103 Uiso 1 1 calc R . .
H10B H 1.4205 0.3151 0.3324 0.103 Uiso 1 1 calc R . .
C11 C 1.2328(3) 0.2784(2) 0.3596(2) 0.0768(9) Uani 1 1 d . . .
H11A H 1.2662 0.2700 0.4216 0.092 Uiso 1 1 calc R . .
H11B H 1.2333 0.2139 0.3324 0.092 Uiso 1 1 calc R . .
C12 C 1.0865(2) 0.31715(18) 0.34385(16) 0.0528(6) Uani 1 1 d . . .
H12A H 1.0846 0.3789 0.3752 0.063 Uiso 1 1 calc R . .
H12B H 1.0269 0.2700 0.3661 0.063 Uiso 1 1 calc R . .
C13 C 1.02933(19) 0.33465(15) 0.24818(14) 0.0398(5) Uani 1 1 d . . .
H13 H 1.0238 0.2696 0.2198 0.048 Uiso 1 1 calc R . .
C14 C 0.88521(19) 0.37500(15) 0.23240(14) 0.0376(5) Uani 1 1 d . . .
C15 C 0.83915(19) 0.45869(15) 0.27339(14) 0.0387(5) Uani 1 1 d . . .
C16 C 0.9043(2) 0.53118(16) 0.32897(15) 0.0457(6) Uani 1 1 d . . .
H16 H 1.0012 0.5303 0.3481 0.055 Uiso 1 1 calc R . .
C17 C 0.8262(2) 0.60332(17) 0.35535(17) 0.0529(6) Uani 1 1 d . . .
H17 H 0.8699 0.6519 0.3934 0.064 Uiso 1 1 calc R . .
C18 C 0.6837(2) 0.60646(17) 0.32726(17) 0.0538(6) Uani 1 1 d . . .
H18 H 0.6326 0.6573 0.3464 0.065 Uiso 1 1 calc R . .
C19 C 0.6163(2) 0.53735(16) 0.27249(16) 0.0477(6) Uani 1 1 d . . .
H19 H 0.5195 0.5395 0.2535 0.057 Uiso 1 1 calc R . .
C20 C 0.69509(19) 0.46393(15) 0.24584(14) 0.0386(5) Uani 1 1 d . . .
C21 C 0.77084(19) 0.33484(15) 0.18089(13) 0.0382(5) Uani 1 1 d . . .
C22 C 0.7558(2) 0.25095(16) 0.12339(14) 0.0406(5) Uani 1 1 d . . .
C23 C 0.8516(2) 0.23131(17) 0.07229(14) 0.0453(5) Uani 1 1 d . . .
H23 H 0.9293 0.2724 0.0750 0.054 Uiso 1 1 calc R . .
C24 C 0.8339(2) 0.15204(18) 0.01743(16) 0.0533(6) Uani 1 1 d . . .
H24 H 0.9004 0.1388 -0.0164 0.064 Uiso 1 1 calc R . .
C25 C 0.7212(3) 0.09268(19) 0.01162(16) 0.0602(7) Uani 1 1 d . . .
H25 H 0.7099 0.0386 -0.0260 0.072 Uiso 1 1 calc R . .
C26 C 0.6243(3) 0.11205(19) 0.06078(17) 0.0616(7) Uani 1 1 d . . .
H26 H 0.5455 0.0718 0.0563 0.074 Uiso 1 1 calc R . .
C27 C 0.6421(2) 0.19001(18) 0.11645(15) 0.0521(6) Uani 1 1 d . . .
H27 H 0.5756 0.2022 0.1505 0.063 Uiso 1 1 calc R . .
N1 N 1.2354(3) 0.4280(2) 0.01425(18) 0.0944(10) Uani 1 1 d . . .
N2 N 0.65598(16) 0.38842(13) 0.19082(12) 0.0421(5) Uani 1 1 d . . .
H2' H 0.5709 0.3756 0.1655 0.051 Uiso 1 1 calc R . .
O1 O 1.3495(9) 0.3795(8) 0.0075(6) 0.102(3) Uani 0.52 1 d P A 1
O1' O 1.3086(13) 0.4111(9) -0.0363(7) 0.131(5) Uani 0.48 1 d P A 2
O2 O 1.1203(2) 0.39151(16) 0.00325(13) 0.0867(7) Uani 1 1 d . A .
O3 O 1.35267(15) 0.36404(12) 0.18117(14) 0.0699(6) Uani 1 1 d . . .

loop_
_atom_site_aniso_label
_atom_site_aniso_U_11
_atom_site_aniso_U_22
_atom_site_aniso_U_33
_atom_site_aniso_U_23
_atom_site_aniso_U_13
_atom_site_aniso_U_12
C1 0.0436(12) 0.0556(15) 0.0557(14) -0.0162(12) 0.0199(11) -0.0134(11)
C2 0.0481(13) 0.0681(17) 0.0510(14) -0.0068(12) 0.0236(11) -0.0155(12)
C3 0.0459(13) 0.0485(14) 0.0508(14) 0.0080(11) 0.0088(11) -0.0128(11)
C4 0.0540(14) 0.0399(13) 0.0504(14) 0.0021(10) 0.0134(11) -0.0044(11)
C5 0.0420(12) 0.0416(13) 0.0450(13) 0.0011(10) 0.0136(10) 0.0034(10)
C6 0.0274(10) 0.0421(12) 0.0440(12) 0.0013(10) 0.0083(9) 0.0004(9)
C7 0.0235(10) 0.0450(13) 0.0518(13) -0.0032(10) 0.0111(9) 0.0018(9)
C8 0.0213(10) 0.0379(12) 0.0598(14) -0.0028(10) 0.0118(9) 0.0000(9)
C9 0.0245(11) 0.0370(13) 0.103(2) 0.0076(13) 0.0140(13) 0.0008(9)
C10 0.0307(14) 0.105(2) 0.114(3) 0.038(2) -0.0035(15) 0.0101(14)
C11 0.0525(16) 0.081(2) 0.093(2) 0.0328(17) 0.0054(15) 0.0142(15)
C12 0.0426(13) 0.0519(15) 0.0644(16) 0.0091(12) 0.0115(11) 0.0067(11)
C13 0.0265(11) 0.0377(12) 0.0570(14) 0.0019(10) 0.0126(10) -0.0003(9)
C14 0.0244(10) 0.0369(12) 0.0544(13) 0.0056(10) 0.0148(9) -0.0006(8)
C15 0.0262(10) 0.0378(12) 0.0558(13) 0.0063(10) 0.0168(9) 0.0008(9)
C16 0.0266(11) 0.0429(13) 0.0698(16) 0.0005(11) 0.0149(10) -0.0015(9)
C17 0.0411(13) 0.0410(13) 0.0815(18) -0.0066(12) 0.0238(12) -0.0055(10)
C18 0.0388(13) 0.0412(14) 0.0882(19) -0.0003(13) 0.0290(12) 0.0025(10)
C19 0.0255(11) 0.0486(14) 0.0726(16) 0.0111(12) 0.0187(11) 0.0047(10)
C20 0.0260(10) 0.0390(12) 0.0537(13) 0.0072(10) 0.0150(9) -0.0006(9)
C21 0.0254(10) 0.0429(12) 0.0497(13) 0.0076(10) 0.0155(9) -0.0012(9)
C22 0.0306(11) 0.0470(13) 0.0455(12) 0.0047(10) 0.0106(9) -0.0018(9)
C23 0.0336(11) 0.0504(14) 0.0538(14) 0.0067(11) 0.0135(10) 0.0025(10)
C24 0.0483(14) 0.0598(16) 0.0541(15) 0.0011(12) 0.0161(11) 0.0105(12)
C25 0.0627(16) 0.0577(17) 0.0592(16) -0.0102(13) 0.0091(13) -0.0016(13)
C26 0.0565(15) 0.0631(17) 0.0666(17) -0.0095(14) 0.0154(13) -0.0196(13)
C27 0.0421(13) 0.0634(16) 0.0541(14) -0.0050(12) 0.0175(11) -0.0145(11)
N1 0.0879(19) 0.099(2) 0.117(2) -0.0636(17) 0.0696(17) -0.0565(16)
N2 0.0199(8) 0.0510(11) 0.0567(11) 0.0014(9) 0.0102(8) -0.0016(8)
O1 0.079(4) 0.094(6) 0.162(8) -0.076(5) 0.091(5) -0.040(3)
O1' 0.159(10) 0.116(9) 0.155(10) -0.084(7) 0.121(8) -0.068(7)
O2 0.0795(13) 0.1010(16) 0.0879(15) -0.0440(12) 0.0370(11) -0.0514(12)
O3 0.0288(8) 0.0516(11) 0.1375(17) 0.0089(10) 0.0365(10) 0.0046(7)

loop_
_atom_type_symbol
_atom_type_description
_atom_type_scat_dispersion_real
_atom_type_scat_dispersion_imag
_atom_type_scat_source
C C 0.0033 0.0016 'International Tables Vol C Tables 4.2.6.8 and 6.1.1.4'
H H 0.0000 0.0000 'International Tables Vol C Tables 4.2.6.8 and 6.1.1.4'
N N 0.0061 0.0033 'International Tables Vol C Tables 4.2.6.8 and 6.1.1.4'
O O 0.0106 0.0060 'International Tables Vol C Tables 4.2.6.8 and 6.1.1.4'

loop_
_geom_angle_atom_site_label_1
_geom_angle_atom_site_label_2
_geom_angle_atom_site_label_3
_geom_angle
C2 C1 C6 123.0(2)
C2 C1 N1 116.9(2)
C6 C1 N1 120.09(19)
C3 C2 C1 119.3(2)
C3 C2 H2 120.4
C1 C2 H2 120.4
C2 C3 C4 119.6(2)
C2 C3 H3 120.2
C4 C3 H3 120.2
C3 C4 C5 120.3(2)
C3 C4 H4 119.8
C5 C4 H4 119.8
C4 C5 C6 121.9(2)
C4 C5 H5 119.1
C6 C5 H5 119.1
C5 C6 C1 115.86(19)
C5 C6 C7 118.19(18)
C1 C6 C7 125.85(19)
C8 C7 C6 125.66(18)
C8 C7 H7 117.2
C6 C7 H7 117.2
C7 C8 C9 120.23(19)
C7 C8 C13 123.86(17)
C9 C8 C13 115.87(18)
O3 C9 C10 122.2(2)
O3 C9 C8 122.0(2)
C10 C9 C8 115.8(2)
C9 C10 C11 111.8(2)
C9 C10 H10A 109.3
C11 C10 H10A 109.3
C9 C10 H10B 109.3
C11 C10 H10B 109.3
H10A C10 H10B 107.9
C10 C11 C12 112.0(2)
C10 C11 H11A 109.2
C12 C11 H11A 109.2
C10 C11 H11B 109.2
C12 C11 H11B 109.2
H11A C11 H11B 107.9
C11 C12 C13 111.9(2)
C11 C12 H12A 109.2
C13 C12 H12A 109.2
C11 C12 H12B 109.2
C13 C12 H12B 109.2
H12A C12 H12B 107.9
C14 C13 C8 113.73(17)
C14 C13 C12 112.06(17)
C8 C13 C12 110.43(17)
C14 C13 H13 106.7
C8 C13 H13 106.7
C12 C13 H13 106.7
C21 C14 C15 107.10(17)
C21 C14 C13 126.44(19)
C15 C14 C13 126.30(19)
C16 C15 C20 118.22(19)
C16 C15 C14 134.89(18)
C20 C15 C14 106.87(18)
C17 C16 C15 119.24(19)
C17 C16 H16 120.4
C15 C16 H16 120.4
C16 C17 C18 121.3(2)
C16 C17 H17 119.4
C18 C17 H17 119.4
C19 C18 C17 121.3(2)
C19 C18 H18 119.4
C17 C18 H18 119.4
C18 C19 C20 117.64(19)
C18 C19 H19 121.2
C20 C19 H19 121.2
N2 C20 C19 129.92(19)
N2 C20 C15 107.70(17)
C19 C20 C15 122.4(2)
C14 C21 N2 108.39(18)
C14 C21 C22 131.35(18)
N2 C21 C22 120.26(18)
C27 C22 C23 118.1(2)
C27 C22 C21 120.35(18)
C23 C22 C21 121.53(18)
C24 C23 C22 120.4(2)
C24 C23 H23 119.8
C22 C23 H23 119.8
C25 C24 C23 120.7(2)
C25 C24 H24 119.7
C23 C24 H24 119.7
C24 C25 C26 119.7(2)
C24 C25 H25 120.2
C26 C25 H25 120.2
C27 C26 C25 120.1(2)
C27 C26 H26 120.0
C25 C26 H26 120.0
C26 C27 C22 121.1(2)
C26 C27 H27 119.4
C22 C27 H27 119.4
O1' N1 O2 119.2(7)
O1' N1 O1 38.9(7)
O2 N1 O1 124.3(5)
O1' N1 C1 117.0(7)
O2 N1 C1 118.6(2)
O1 N1 C1 114.4(5)
C20 N2 C21 109.90(16)
C20 N2 H2' 125.1
C21 N2 H2' 125.1

loop_
_geom_bond_atom_site_label_1
_geom_bond_atom_site_label_2
_geom_bond_distance
C1 C2 1.381(3)
C1 C6 1.392(3)
C1 N1 1.463(3)
C2 C3 1.371(3)
C2 H2 0.9500
C3 C4 1.376(3)
C3 H3 0.9500
C4 C5 1.383(3)
C4 H4 0.9500
C5 C6 1.387(3)
C5 H5 0.9500
C6 C7 1.487(3)
C7 C8 1.323(3)
C7 H7 0.9500
C8 C9 1.495(3)
C8 C13 1.530(3)
C9 O3 1.223(3)
C9 C10 1.485(4)
C10 C11 1.507(4)
C10 H10A 0.9900
C10 H10B 0.9900
C11 C12 1.520(3)
C11 H11A 0.9900
C11 H11B 0.9900
C12 C13 1.544(3)
C12 H12A 0.9900
C12 H12B 0.9900
C13 C14 1.509(3)
C13 H13 1.0000
C14 C21 1.381(3)
C14 C15 1.444(3)
C15 C16 1.407(3)
C15 C20 1.413(3)
C16 C17 1.376(3)
C16 H16 0.9500
C17 C18 1.398(3)
C17 H17 0.9500
C18 C19 1.375(3)
C18 H18 0.9500
C19 C20 1.395(3)
C19 H19 0.9500
C20 N2 1.368(3)
C21 N2 1.393(2)
C21 C22 1.466(3)
C22 C27 1.393(3)
C22 C23 1.397(3)
C23 C24 1.390(3)
C23 H23 0.9500
C24 C25 1.374(3)
C24 H24 0.9500
C25 C26 1.383(3)
C25 H25 0.9500
C26 C27 1.384(3)
C26 H26 0.9500
C27 H27 0.9500
N1 O1' 1.211(11)
N1 O2 1.229(3)
N1 O1 1.336(10)
N2 H2' 0.8800
